data_1545282
loop_
_publ_author_name
'Pell, Christopher J.'
'Zhu, Yanjun'
'Huacuja, Rafael'
'Herbert, David E.'
'Hughes, Russell P.'
'Ozerov, Oleg V.'

_publ_section_title
;
 Fluorocarbene, fluoroolefin, and fluorocarbyne complexes of Rh
;
_journal_issue 4
_journal_name_full 'Chem. Sci.'
_journal_page_first 3178
_journal_paper_doi 10.1039/C6SC05391B
_journal_volume 8
_journal_year 2017
_chemical_formula_moiety 'C27 H40 F N P2 Rh, C H B11 Cl11'
_chemical_formula_sum 'C28 H41 B11 Cl11 F N P2 Rh'
_chemical_formula_weight 1084.33
_chemical_name_common '[(PNP)RhCF][CHB11Cl11]'
_chemical_name_systematic '[(PNP)RhCF][CHB11Cl11]'
_space_group_IT_number 33
_symmetry_cell_setting orthorhombic
_symmetry_space_group_name_Hall 'P 2c -2n'
_symmetry_space_group_name_H-M 'P n a 21'
_atom_sites_solution_hydrogens geom
_atom_sites_solution_primary direct
_atom_sites_solution_secondary difmap
_audit_creation_method SHELXL-97
_audit_update_record
;
2016-11-21 deposited with the CCDC.
2017-02-16 downloaded from the CCDC.
;
_cell_angle_alpha 90.00
_cell_angle_beta 90.00
_cell_angle_gamma 90.00
_cell_formula_units_Z 4
_cell_length_a 20.427(5)
_cell_length_b 19.756(5)
_cell_length_c 11.606(3)
_cell_measurement_reflns_used 9949
_cell_measurement_temperature 110(2)
_cell_measurement_theta_max 25.07
_cell_measurement_theta_min 2.26
_cell_volume 4684(2)
_computing_structure_refinement 'SHELXL-97 (Sheldrick, 1997)'
_computing_structure_solution 'SHELXS-97 (Sheldrick, 1990)'
_diffrn_ambient_temperature 110(2)
_diffrn_measured_fraction_theta_full 0.996
_diffrn_measured_fraction_theta_max 0.996
_diffrn_measurement_device_type 'CCD area detector'
_diffrn_measurement_method 'phi and omega scans'
_diffrn_radiation_monochromator graphite
_diffrn_radiation_source 'fine-focus sealed tube'
_diffrn_radiation_type MoK\a
_diffrn_radiation_wavelength 0.71073
_diffrn_reflns_av_R_equivalents 0.0573
_diffrn_reflns_av_sigmaI/netI 0.0467
_diffrn_reflns_limit_h_max 26
_diffrn_reflns_limit_h_min -26
_diffrn_reflns_limit_k_max 25
_diffrn_reflns_limit_k_min -25
_diffrn_reflns_limit_l_max 15
_diffrn_reflns_limit_l_min -15
_diffrn_reflns_number 49546
_diffrn_reflns_theta_full 27.68
_diffrn_reflns_theta_max 27.68
_diffrn_reflns_theta_min 2.04
_exptl_absorpt_coefficient_mu 1.090
_exptl_absorpt_correction_T_max 0.8364
_exptl_absorpt_correction_T_min 0.4087
_exptl_absorpt_correction_type multi-scan
_exptl_absorpt_process_details 'Jacobson, R. (1998) Private communication to Rigaku Company, Tokyo, Japan.'
_exptl_crystal_colour blue
_exptl_crystal_density_diffrn 1.538
_exptl_crystal_density_method 'not measured'
_exptl_crystal_description prism
_exptl_crystal_F_000 2168
_exptl_crystal_recrystallization_method 'Re-crystallisation from solvent: 1,2-difluorobenzene, pentane'
_exptl_crystal_size_max 1.00
_exptl_crystal_size_mid 0.20
_exptl_crystal_size_min 0.17
_refine_diff_density_max 1.560
_refine_diff_density_min -0.694
_refine_diff_density_rms 0.125
_refine_ls_abs_structure_details 'Flack H D (1983), Acta Cryst. A39, 876-881'
_refine_ls_abs_structure_Flack 0.40(4)
_refine_ls_extinction_method none
_refine_ls_goodness_of_fit_ref 1.075
_refine_ls_hydrogen_treatment mixed
_refine_ls_matrix_type full
_refine_ls_number_parameters 511
_refine_ls_number_reflns 10849
_refine_ls_number_restraints 1
_refine_ls_restrained_S_all 1.075
_refine_ls_R_factor_all 0.0683
_refine_ls_R_factor_gt 0.0590
_refine_ls_shift/su_max 0.001
_refine_ls_shift/su_mean 0.000
_refine_ls_structure_factor_coef Fsqd
_refine_ls_weighting_details 'calc w=1/[\s^2^(Fo^2^)+(0.0764P)^2^+9.0845P] where P=(Fo^2^+2Fc^2^)/3'
_refine_ls_weighting_scheme calc
_refine_ls_wR_factor_gt 0.1451
_refine_ls_wR_factor_ref 0.1511
_reflns_number_gt 9513
_reflns_number_total 10849
_reflns_threshold_expression >2sigma(I)
_cod_data_source_file c6sc05391b2.cif
_cod_data_source_block a
_cod_depositor_comments
;
The following automatic conversions were performed:

'_symmetry_cell_setting' value 'ORTHORHOMBIC' changed to
'orthorhombic' according to
/usr/data/users/saulius/crontab/automatic-downloads/rss-feeds/RSC/lib/dictionaries/cif_core.dic
dictionary named 'cif_core.dic' version 2.4.2 from 2011-04-26.

Automatic conversion script
Id: cif_fix_values 4268 2015-11-12 08:31:59Z antanas 

 Adding full bibliography for 1545280--1545282.cif.
;
_cod_original_cell_volume 4683(2)
_cod_database_code 1545282

loop_
_symmetry_equiv_pos_as_xyz
'x, y, z'
'-x, -y, z+1/2'
'x+1/2, -y+1/2, z'
'-x+1/2, y+1/2, z+1/2'

loop_
_atom_site_label
_atom_site_type_symbol
_atom_site_fract_x
_atom_site_fract_y
_atom_site_fract_z
_atom_site_U_iso_or_equiv
_atom_site_adp_type
_atom_site_occupancy
_atom_site_symmetry_multiplicity
_atom_site_calc_flag
_atom_site_refinement_flags
Rh1 Rh 0.33904(2) 0.51145(2) 0.65238(5) 0.02912(11) Uani 1 1 d .
P1 P 0.35191(7) 0.39669(7) 0.60768(13) 0.0259(3) Uani 1 1 d .
P2 P 0.36143(7) 0.62313(7) 0.70496(13) 0.0250(3) Uani 1 1 d .
N1 N 0.4377(2) 0.5067(2) 0.6543(6) 0.0277(8) Uani 1 1 d .
B1 B 0.8630(4) 0.5554(4) 0.5633(8) 0.0424(19) Uani 1 1 d .
B2 B 0.8510(3) 0.4692(4) 0.5096(7) 0.0368(15) Uani 1 1 d .
B3 B 0.9041(3) 0.4148(4) 0.5903(6) 0.0301(13) Uani 1 1 d .
B4 B 0.9460(3) 0.4653(4) 0.6898(5) 0.0291(13) Uani 1 1 d .
B5 B 0.9214(4) 0.5511(3) 0.6721(8) 0.0426(19) Uani 1 1 d .
B6 B 0.8358(4) 0.5562(4) 0.7042(9) 0.047(2) Uani 1 1 d .
B7 B 0.7940(4) 0.5064(4) 0.6035(8) 0.0396(16) Uani 1 1 d .
B8 B 0.8184(3) 0.4197(3) 0.6211(6) 0.0300(14) Uani 1 1 d .
B9 B 0.8784(3) 0.4177(3) 0.7352(6) 0.0301(14) Uani 1 1 d .
B10 B 0.8889(4) 0.5014(4) 0.7877(6) 0.0392(17) Uani 1 1 d .
B11 B 0.8084(3) 0.4739(3) 0.7420(6) 0.0302(14) Uani 1 1 d .
Cl1 Cl 0.86189(11) 0.62389(11) 0.4656(2) 0.0771(8) Uani 1 1 d .
Cl2 Cl 0.83840(10) 0.45318(14) 0.36151(16) 0.0662(6) Uani 1 1 d .
Cl3 Cl 0.94413(9) 0.34703(8) 0.52002(17) 0.0467(4) Uani 1 1 d .
Cl4 Cl 1.02928(8) 0.44667(10) 0.72711(16) 0.0472(4) Uani 1 1 d .
Cl5 Cl 0.97890(10) 0.61683(10) 0.6939(2) 0.0664(6) Uani 1 1 d .
Cl6 Cl 0.80062(13) 0.63018(9) 0.7654(3) 0.0849(10) Uani 1 1 d .
Cl7 Cl 0.71262(9) 0.52628(13) 0.5584(2) 0.0706(7) Uani 1 1 d .
Cl8 Cl 0.76517(8) 0.34988(9) 0.59413(16) 0.0443(4) Uani 1 1 d .
Cl9 Cl 0.88507(9) 0.34431(10) 0.82456(16) 0.0513(5) Uani 1 1 d .
Cl10 Cl 0.90958(10) 0.51812(14) 0.93364(17) 0.0675(6) Uani 1 1 d .
Cl11 Cl 0.74494(9) 0.46028(9) 0.84398(16) 0.0469(4) Uani 1 1 d .
C1 C 0.2564(3) 0.5167(4) 0.6359(7) 0.0430(16) Uani 1 1 d .
C2 C 0.4704(3) 0.4440(3) 0.6741(5) 0.0264(11) Uani 1 1 d .
C3 C 0.4352(3) 0.3842(2) 0.6535(6) 0.0285(10) Uani 1 1 d .
C4 C 0.4634(3) 0.3210(3) 0.6772(5) 0.0331(13) Uani 1 1 d .
H4 H 0.4395 0.2818 0.6626 0.040 Uiso 1 1 calc R
C5 C 0.5260(3) 0.3157(3) 0.7218(6) 0.0380(14) Uani 1 1 d .
C6 C 0.5594(3) 0.3749(3) 0.7456(6) 0.0400(15) Uani 1 1 d .
H6 H 0.6009 0.3723 0.7784 0.048 Uiso 1 1 calc R
C7 C 0.5325(3) 0.4384(3) 0.7219(6) 0.0335(13) Uani 1 1 d .
H7 H 0.5565 0.4772 0.7383 0.040 Uiso 1 1 calc R
C8 C 0.4751(3) 0.5655(2) 0.6341(4) 0.0243(11) Uani 1 1 d .
C9 C 0.5369(3) 0.5680(3) 0.5852(5) 0.0307(12) Uani 1 1 d .
H9 H 0.5569 0.5279 0.5627 0.037 Uiso 1 1 calc R
C10 C 0.5697(3) 0.6282(3) 0.5686(6) 0.0354(13) Uani 1 1 d .
H10 H 0.6115 0.6272 0.5373 0.042 Uiso 1 1 calc R
C11 C 0.5424(3) 0.6902(3) 0.5971(6) 0.0354(13) Uani 1 1 d .
C12 C 0.4790(3) 0.6894(3) 0.6426(6) 0.0335(12) Uani 1 1 d .
H12 H 0.4591 0.7301 0.6626 0.040 Uiso 1 1 calc R
C13 C 0.4450(3) 0.6293(2) 0.6587(6) 0.0270(10) Uani 1 1 d .
C14 C 0.5561(4) 0.2478(4) 0.7488(9) 0.061(2) Uani 1 1 d .
H14A H 0.5410 0.2326 0.8227 0.091 Uiso 1 1 calc R
H14B H 0.6029 0.2520 0.7498 0.091 Uiso 1 1 calc R
H14C H 0.5434 0.2157 0.6909 0.091 Uiso 1 1 calc R
C15 C 0.5788(4) 0.7556(3) 0.5765(7) 0.0502(18) Uani 1 1 d .
H15A H 0.5853 0.7784 0.6486 0.075 Uiso 1 1 calc R
H15B H 0.5537 0.7839 0.5259 0.075 Uiso 1 1 calc R
H15C H 0.6205 0.7459 0.5420 0.075 Uiso 1 1 calc R
C16 C 0.3591(5) 0.3055(3) 0.4222(6) 0.053(2) Uani 1 1 d .
H16A H 0.3524 0.2990 0.3411 0.079 Uiso 1 1 calc R
H16B H 0.3297 0.2770 0.4646 0.079 Uiso 1 1 calc R
H16C H 0.4035 0.2941 0.4416 0.079 Uiso 1 1 calc R
C17 C 0.3461(3) 0.3795(3) 0.4529(5) 0.0288(12) Uani 1 1 d .
H17 H 0.3014 0.3903 0.4286 0.035 Uiso 1 1 calc R
C18 C 0.3922(3) 0.4266(3) 0.3880(5) 0.0396(14) Uani 1 1 d .
H18A H 0.4367 0.4130 0.4015 0.059 Uiso 1 1 calc R
H18B H 0.3861 0.4722 0.4146 0.059 Uiso 1 1 calc R
H18C H 0.3829 0.4243 0.3070 0.059 Uiso 1 1 calc R
C19 C 0.2302(3) 0.3377(5) 0.6419(9) 0.063(2) Uani 1 1 d .
H19A H 0.2084 0.2960 0.6604 0.095 Uiso 1 1 calc R
H19B H 0.2287 0.3449 0.5601 0.095 Uiso 1 1 calc R
H19C H 0.2087 0.3745 0.6805 0.095 Uiso 1 1 calc R
C20 C 0.3018(3) 0.3339(3) 0.6814(6) 0.0392(15) Uani 1 1 d .
H20 H 0.3187 0.2889 0.6617 0.047 Uiso 1 1 calc R
C21 C 0.3073(5) 0.3429(4) 0.8126(7) 0.065(2) Uani 1 1 d .
H21A H 0.2983 0.3891 0.8325 0.097 Uiso 1 1 calc R
H21B H 0.3508 0.3313 0.8371 0.097 Uiso 1 1 calc R
H21C H 0.2763 0.3138 0.8503 0.097 Uiso 1 1 calc R
C22 C 0.4008(4) 0.5832(4) 0.9188(6) 0.0531(19) Uani 1 1 d .
H22A H 0.4458 0.5901 0.8981 0.080 Uiso 1 1 calc R
H22B H 0.3870 0.5392 0.8936 0.080 Uiso 1 1 calc R
H22C H 0.3962 0.5864 1.0010 0.080 Uiso 1 1 calc R
C23 C 0.3588(3) 0.6368(3) 0.8618(5) 0.0321(12) Uani 1 1 d .
H23 H 0.3136 0.6301 0.8874 0.039 Uiso 1 1 calc R
C24 C 0.3798(4) 0.7088(4) 0.8970(6) 0.0534(19) Uani 1 1 d .
H24A H 0.3894 0.7097 0.9780 0.080 Uiso 1 1 calc R
H24B H 0.3450 0.7399 0.8807 0.080 Uiso 1 1 calc R
H24C H 0.4181 0.7216 0.8544 0.080 Uiso 1 1 calc R
C25 C 0.2475(4) 0.6974(4) 0.6800(9) 0.067(3) Uani 1 1 d .
H25A H 0.2268 0.7378 0.6516 0.100 Uiso 1 1 calc R
H25B H 0.2469 0.6977 0.7627 0.100 Uiso 1 1 calc R
H25C H 0.2241 0.6585 0.6524 0.100 Uiso 1 1 calc R
C26 C 0.3184(3) 0.6947(3) 0.6374(6) 0.0376(14) Uani 1 1 d .
H26 H 0.3404 0.7367 0.6604 0.045 Uiso 1 1 calc R
C27 C 0.3214(5) 0.6890(4) 0.5070(7) 0.058(2) Uani 1 1 d .
H27A H 0.2953 0.6512 0.4823 0.088 Uiso 1 1 calc R
H27B H 0.3660 0.6822 0.4834 0.088 Uiso 1 1 calc R
H27C H 0.3049 0.7298 0.4730 0.088 Uiso 1 1 calc R
C28 C 0.9252(3) 0.4962(3) 0.5604(5) 0.0277(12) Uani 1 1 d .
F1 F 0.1966(2) 0.5211(3) 0.6116(4) 0.0692(15) Uani 1 1 d .
H28 H 0.956(3) 0.506(3) 0.509(5) 0.015(13) Uiso 1 1 d .

loop_
_atom_site_aniso_label
_atom_site_aniso_U_11
_atom_site_aniso_U_22
_atom_site_aniso_U_33
_atom_site_aniso_U_23
_atom_site_aniso_U_13
_atom_site_aniso_U_12
Rh1 0.02706(19) 0.02384(18) 0.0365(2) -0.0066(2) 0.0047(2) -0.00083(15)
P1 0.0320(7) 0.0207(7) 0.0252(6) -0.0023(5) 0.0005(6) -0.0051(5)
P2 0.0274(7) 0.0186(6) 0.0291(7) -0.0016(5) 0.0038(6) 0.0043(5)
N1 0.031(2) 0.0170(19) 0.035(2) -0.002(2) 0.007(3) 0.0001(16)
B1 0.034(4) 0.035(4) 0.058(5) 0.021(3) 0.015(3) 0.012(3)
B2 0.028(3) 0.047(4) 0.035(4) 0.011(3) 0.001(3) 0.000(3)
B3 0.030(3) 0.032(3) 0.029(3) 0.005(3) -0.004(3) 0.000(3)
B4 0.025(3) 0.036(3) 0.025(3) 0.005(2) -0.003(2) 0.003(2)
B5 0.041(4) 0.026(3) 0.061(5) 0.000(3) 0.014(4) -0.007(3)
B6 0.046(4) 0.025(3) 0.071(6) -0.005(4) 0.033(4) -0.007(3)
B7 0.028(3) 0.037(4) 0.054(4) 0.013(3) 0.003(3) 0.006(3)
B8 0.029(3) 0.029(3) 0.032(4) 0.007(2) -0.008(2) -0.006(2)
B9 0.036(4) 0.030(3) 0.024(3) 0.006(2) -0.003(3) -0.009(3)
B10 0.038(4) 0.050(4) 0.029(3) -0.004(3) 0.002(3) -0.017(3)
B11 0.033(3) 0.019(3) 0.039(4) 0.001(3) 0.012(3) -0.012(2)
Cl1 0.0621(12) 0.0571(12) 0.1121(19) 0.0610(13) 0.0351(13) 0.0246(10)
Cl2 0.0553(11) 0.1131(19) 0.0302(8) 0.0174(10) -0.0094(8) -0.0136(11)
Cl3 0.0510(10) 0.0327(8) 0.0564(10) -0.0079(7) 0.0080(8) 0.0036(7)
Cl4 0.0305(8) 0.0640(11) 0.0471(9) 0.0074(8) -0.0082(7) -0.0040(7)
Cl5 0.0568(11) 0.0405(9) 0.1019(17) -0.0184(10) 0.0271(11) -0.0254(8)
Cl6 0.0825(16) 0.0252(9) 0.147(3) -0.0122(11) 0.0695(17) -0.0034(9)
Cl7 0.0326(9) 0.0826(15) 0.0965(17) 0.0509(13) 0.0015(9) 0.0138(9)
Cl8 0.0417(8) 0.0398(8) 0.0512(9) 0.0002(7) -0.0095(7) -0.0131(7)
Cl9 0.0540(10) 0.0529(10) 0.0471(10) 0.0297(8) -0.0084(8) -0.0064(8)
Cl10 0.0537(11) 0.1094(17) 0.0394(10) -0.0275(11) 0.0083(8) -0.0310(11)
Cl11 0.0424(9) 0.0510(10) 0.0472(9) 0.0026(7) 0.0166(7) -0.0104(7)
C1 0.044(3) 0.041(3) 0.044(4) -0.011(3) 0.010(3) -0.007(3)
C2 0.036(3) 0.014(2) 0.029(3) -0.0029(18) -0.004(2) 0.0021(19)
C3 0.038(3) 0.019(2) 0.028(3) 0.000(2) -0.007(3) -0.0014(19)
C4 0.046(3) 0.015(2) 0.038(4) -0.006(2) -0.006(3) -0.004(2)
C5 0.047(4) 0.023(3) 0.044(4) 0.000(2) -0.004(3) 0.004(2)
C6 0.043(4) 0.027(3) 0.050(4) 0.005(3) -0.016(3) 0.001(3)
C7 0.035(3) 0.025(3) 0.041(3) 0.000(2) -0.016(3) -0.006(2)
C8 0.034(3) 0.017(2) 0.021(3) 0.0015(19) 0.000(2) 0.0038(19)
C9 0.035(3) 0.021(3) 0.036(3) 0.000(2) 0.005(2) 0.007(2)
C10 0.031(3) 0.032(3) 0.042(3) 0.005(3) 0.013(3) 0.002(2)
C11 0.037(3) 0.026(3) 0.043(3) 0.006(3) 0.010(3) -0.002(2)
C12 0.041(3) 0.020(2) 0.039(3) -0.001(2) 0.014(3) 0.004(2)
C13 0.030(2) 0.019(2) 0.033(3) 0.000(2) 0.007(3) 0.0021(18)
C14 0.052(4) 0.028(3) 0.102(7) 0.006(4) -0.031(4) 0.002(3)
C15 0.050(4) 0.031(3) 0.069(5) 0.011(3) 0.021(4) -0.003(3)
C16 0.098(6) 0.029(3) 0.031(3) -0.011(3) -0.004(4) 0.002(4)
C17 0.036(3) 0.025(3) 0.025(3) -0.001(2) -0.003(2) 0.004(2)
C18 0.046(4) 0.043(4) 0.030(3) 0.006(3) 0.006(3) -0.011(3)
C19 0.035(4) 0.085(6) 0.070(5) 0.023(5) 0.005(4) -0.025(4)
C20 0.039(3) 0.037(3) 0.041(4) 0.003(2) 0.000(3) -0.010(3)
C21 0.096(7) 0.062(5) 0.036(4) 0.002(3) 0.021(4) -0.023(5)
C22 0.071(5) 0.053(4) 0.035(4) 0.011(3) 0.007(3) 0.015(4)
C23 0.042(3) 0.028(3) 0.027(3) 0.001(2) 0.006(2) 0.001(2)
C24 0.088(6) 0.038(4) 0.034(4) 0.000(3) -0.009(4) 0.000(4)
C25 0.037(4) 0.054(5) 0.109(8) 0.009(5) -0.009(4) 0.011(3)
C26 0.042(3) 0.029(3) 0.042(4) 0.002(3) -0.009(3) 0.001(2)
C27 0.106(7) 0.030(4) 0.039(4) 0.000(3) -0.019(4) 0.002(4)
C28 0.024(3) 0.022(3) 0.036(3) 0.004(2) 0.007(2) 0.005(2)
F1 0.029(2) 0.124(5) 0.055(3) -0.025(3) -0.0028(18) -0.006(2)

loop_
_atom_type_symbol
_atom_type_description
_atom_type_scat_dispersion_real
_atom_type_scat_dispersion_imag
_atom_type_scat_source
C C 0.0033 0.0016 'International Tables Vol C Tables 4.2.6.8 and 6.1.1.4'
H H 0.0000 0.0000 'International Tables Vol C Tables 4.2.6.8 and 6.1.1.4'
B B 0.0013 0.0007 'International Tables Vol C Tables 4.2.6.8 and 6.1.1.4'
N N 0.0061 0.0033 'International Tables Vol C Tables 4.2.6.8 and 6.1.1.4'
F F 0.0171 0.0103 'International Tables Vol C Tables 4.2.6.8 and 6.1.1.4'
P P 0.1023 0.0942 'International Tables Vol C Tables 4.2.6.8 and 6.1.1.4'
Cl Cl 0.1484 0.1585 'International Tables Vol C Tables 4.2.6.8 and 6.1.1.4'
Rh Rh -1.1178 0.9187 'International Tables Vol C Tables 4.2.6.8 and 6.1.1.4'

loop_
_geom_angle_atom_site_label_1
_geom_angle_atom_site_label_2
_geom_angle_atom_site_label_3
_geom_angle
C1 Rh1 N1 174.1(3)
C1 Rh1 P2 99.5(2)
N1 Rh1 P2 81.08(13)
C1 Rh1 P1 98.4(2)
N1 Rh1 P1 81.11(12)
P2 Rh1 P1 162.06(5)
C3 P1 C20 107.4(3)
C3 P1 C17 109.0(3)
C20 P1 C17 107.3(3)
C3 P1 Rh1 100.02(17)
C20 P1 Rh1 119.5(2)
C17 P1 Rh1 112.93(19)
C13 P2 C26 106.0(3)
C13 P2 C23 108.3(3)
C26 P2 C23 107.1(3)
C13 P2 Rh1 99.90(17)
C26 P2 Rh1 121.4(2)
C23 P2 Rh1 113.0(2)
C8 N1 C2 119.3(4)
C8 N1 Rh1 120.1(3)
C2 N1 Rh1 120.6(3)
C28 B1 B6 105.2(5)
C28 B1 B5 58.4(4)
B6 B1 B5 62.2(5)
C28 B1 Cl1 121.1(5)
B6 B1 Cl1 126.7(5)
B5 B1 Cl1 120.9(5)
C28 B1 B7 102.7(5)
B6 B1 B7 60.0(5)
B5 B1 B7 109.1(5)
Cl1 B1 B7 125.3(5)
C28 B1 B2 57.4(4)
B6 B1 B2 106.7(5)
B5 B1 B2 107.1(5)
Cl1 B1 B2 119.5(6)
B7 B1 B2 58.3(4)
C28 B2 B8 104.9(5)
C28 B2 B7 104.1(6)
B8 B2 B7 61.6(4)
C28 B2 Cl2 121.3(5)
B8 B2 Cl2 124.2(5)
B7 B2 Cl2 125.7(5)
C28 B2 B3 58.0(4)
B8 B2 B3 60.6(4)
B7 B2 B3 109.1(5)
Cl2 B2 B3 119.3(5)
C28 B2 B1 58.3(4)
B8 B2 B1 108.6(5)
B7 B2 B1 59.2(4)
Cl2 B2 B1 121.2(5)
B3 B2 B1 107.4(5)
C28 B3 B4 58.1(4)
C28 B3 B9 103.8(5)
B4 B3 B9 59.8(4)
C28 B3 Cl3 120.3(4)
B4 B3 Cl3 120.7(4)
B9 B3 Cl3 127.1(5)
C28 B3 B8 103.7(5)
B4 B3 B8 108.4(5)
B9 B3 B8 61.1(4)
Cl3 B3 B8 125.9(5)
C28 B3 B2 58.6(4)
B4 B3 B2 107.4(5)
B9 B3 B2 107.4(5)
Cl3 B3 B2 119.6(5)
B8 B3 B2 58.6(4)
C28 B4 B3 59.5(4)
C28 B4 B9 105.4(4)
B3 B4 B9 60.5(4)
C28 B4 B10 105.1(5)
B3 B4 B10 109.3(5)
B9 B4 B10 60.4(4)
C28 B4 B5 58.5(4)
B3 B4 B5 109.2(5)
B9 B4 B5 108.9(5)
B10 B4 B5 60.4(4)
C28 B4 Cl4 122.1(4)
B3 B4 Cl4 120.4(4)
B9 B4 Cl4 124.4(4)
B10 B4 Cl4 123.4(4)
B5 B4 Cl4 119.3(5)
C28 B5 B1 60.4(5)
C28 B5 Cl5 123.4(5)
B1 B5 Cl5 121.5(5)
C28 B5 B4 57.7(4)
B1 B5 B4 108.9(5)
Cl5 B5 B4 119.7(5)
C28 B5 B10 103.9(5)
B1 B5 B10 108.5(5)
Cl5 B5 B10 122.8(6)
B4 B5 B10 59.7(4)
C28 B5 B6 103.9(5)
B1 B5 B6 58.6(5)
Cl5 B5 B6 125.2(5)
B4 B5 B6 107.7(5)
B10 B5 B6 60.8(5)
B1 B6 B7 61.3(5)
B1 B6 B11 109.1(6)
B7 B6 B11 59.7(4)
B1 B6 Cl6 121.1(6)
B7 B6 Cl6 122.2(6)
B11 B6 Cl6 121.9(5)
B1 B6 B5 59.2(5)
B7 B6 B5 107.7(6)
B11 B6 B5 107.9(5)
Cl6 B6 B5 121.7(5)
B1 B6 B10 107.9(5)
B7 B6 B10 108.2(5)
B11 B6 B10 60.6(4)
Cl6 B6 B10 121.3(6)
B5 B6 B10 59.6(5)
B6 B7 B11 60.8(5)
B6 B7 B2 109.1(5)
B11 B7 B2 107.7(5)
B6 B7 B1 58.7(5)
B11 B7 B1 107.9(6)
B2 B7 B1 62.5(5)
B6 B7 Cl7 121.7(5)
B11 B7 Cl7 120.3(5)
B2 B7 Cl7 121.8(6)
B1 B7 Cl7 122.9(5)
B6 B7 B8 109.0(5)
B11 B7 B8 60.1(4)
B2 B7 B8 59.2(4)
B1 B7 B8 109.4(5)
Cl7 B7 B8 120.0(5)
B2 B8 B11 106.8(5)
B2 B8 Cl8 122.3(5)
B11 B8 Cl8 122.4(4)
B2 B8 B3 60.8(4)
B11 B8 B3 107.6(5)
Cl8 B8 B3 121.3(5)
B2 B8 B7 59.3(4)
B11 B8 B7 58.8(4)
Cl8 B8 B7 123.3(5)
B3 B8 B7 107.4(5)
B2 B8 B9 107.1(5)
B11 B8 B9 60.7(4)
Cl8 B8 B9 121.7(4)
B3 B8 B9 58.7(4)
B7 B8 B9 106.9(5)
B4 B9 B3 59.7(4)
B4 B9 B10 60.6(4)
B3 B9 B10 108.8(5)
B4 B9 Cl9 123.4(5)
B3 B9 Cl9 120.3(5)
B10 B9 Cl9 123.2(5)
B4 B9 B8 107.7(4)
B3 B9 B8 60.2(4)
B10 B9 B8 108.3(5)
Cl9 B9 B8 119.6(4)
B4 B9 B11 107.8(5)
B3 B9 B11 107.2(5)
B10 B9 B11 60.6(4)
Cl9 B9 B11 122.1(4)
B8 B9 B11 58.8(4)
B9 B10 Cl10 121.9(5)
B9 B10 B4 59.0(4)
Cl10 B10 B4 121.8(5)
B9 B10 B5 107.3(5)
Cl10 B10 B5 121.6(5)
B4 B10 B5 59.9(4)
B9 B10 B11 60.7(4)
Cl10 B10 B11 123.4(5)
B4 B10 B11 106.7(5)
B5 B10 B11 106.4(5)
B9 B10 B6 107.5(5)
Cl10 B10 B6 122.7(6)
B4 B10 B6 106.9(5)
B5 B10 B6 59.6(4)
B11 B10 B6 58.6(4)
B7 B11 B6 59.4(5)
B7 B11 Cl11 122.9(5)
B6 B11 Cl11 122.2(5)
B7 B11 B8 61.1(4)
B6 B11 B8 108.8(5)
Cl11 B11 B8 121.2(4)
B7 B11 B10 108.1(5)
B6 B11 B10 60.8(5)
Cl11 B11 B10 120.9(5)
B8 B11 B10 108.0(5)
B7 B11 B9 108.5(5)
B6 B11 B9 107.6(5)
Cl11 B11 B9 120.8(4)
B8 B11 B9 60.4(4)
B10 B11 B9 58.7(4)
F1 C1 Rh1 173.4(7)
C7 C2 C3 117.9(5)
C7 C2 N1 124.2(5)
C3 C2 N1 117.7(5)
C4 C3 C2 120.4(5)
C4 C3 P1 124.7(4)
C2 C3 P1 114.7(4)
C5 C4 C3 121.4(5)
C5 C4 H4 119.3
C3 C4 H4 119.3
C6 C5 C4 117.9(5)
C6 C5 C14 120.6(6)
C4 C5 C14 121.4(6)
C5 C6 C7 121.8(6)
C5 C6 H6 119.1
C7 C6 H6 119.1
C2 C7 C6 120.6(5)
C2 C7 H7 119.7
C6 C7 H7 119.7
C9 C8 N1 126.3(5)
C9 C8 C13 116.2(5)
N1 C8 C13 117.3(5)
C10 C9 C8 122.1(5)
C10 C9 H9 118.9
C8 C9 H9 118.9
C9 C10 C11 122.3(6)
C9 C10 H10 118.9
C11 C10 H10 118.9
C10 C11 C12 116.9(5)
C10 C11 C15 121.4(6)
C12 C11 C15 121.7(6)
C13 C12 C11 121.6(5)
C13 C12 H12 119.2
C11 C12 H12 119.2
C12 C13 C8 120.7(5)
C12 C13 P2 125.0(4)
C8 C13 P2 114.2(4)
C5 C14 H14A 109.5
C5 C14 H14B 109.5
H14A C14 H14B 109.5
C5 C14 H14C 109.5
H14A C14 H14C 109.5
H14B C14 H14C 109.5
C11 C15 H15A 109.5
C11 C15 H15B 109.5
H15A C15 H15B 109.5
C11 C15 H15C 109.5
H15A C15 H15C 109.5
H15B C15 H15C 109.5
C17 C16 H16A 109.5
C17 C16 H16B 109.5
H16A C16 H16B 109.5
C17 C16 H16C 109.5
H16A C16 H16C 109.5
H16B C16 H16C 109.5
C18 C17 C16 111.2(6)
C18 C17 P1 109.4(4)
C16 C17 P1 113.3(4)
C18 C17 H17 107.6
C16 C17 H17 107.6
P1 C17 H17 107.6
C17 C18 H18A 109.5
C17 C18 H18B 109.5
H18A C18 H18B 109.5
C17 C18 H18C 109.5
H18A C18 H18C 109.5
H18B C18 H18C 109.5
C20 C19 H19A 109.5
C20 C19 H19B 109.5
H19A C19 H19B 109.5
C20 C19 H19C 109.5
H19A C19 H19C 109.5
H19B C19 H19C 109.5
C19 C20 C21 111.1(7)
C19 C20 P1 111.2(5)
C21 C20 P1 110.2(5)
C19 C20 H20 108.1
C21 C20 H20 108.1
P1 C20 H20 108.1
C20 C21 H21A 109.5
C20 C21 H21B 109.5
H21A C21 H21B 109.5
C20 C21 H21C 109.5
H21A C21 H21C 109.5
H21B C21 H21C 109.5
C23 C22 H22A 109.5
C23 C22 H22B 109.5
H22A C22 H22B 109.5
C23 C22 H22C 109.5
H22A C22 H22C 109.5
H22B C22 H22C 109.5
C22 C23 C24 111.8(6)
C22 C23 P2 108.3(4)
C24 C23 P2 112.9(4)
C22 C23 H23 107.9
C24 C23 H23 107.9
P2 C23 H23 107.9
C23 C24 H24A 109.5
C23 C24 H24B 109.5
H24A C24 H24B 109.5
C23 C24 H24C 109.5
H24A C24 H24C 109.5
H24B C24 H24C 109.5
C26 C25 H25A 109.5
C26 C25 H25B 109.5
H25A C25 H25B 109.5
C26 C25 H25C 109.5
H25A C25 H25C 109.5
H25B C25 H25C 109.5
C27 C26 C25 111.3(7)
C27 C26 P2 110.3(5)
C25 C26 P2 110.0(5)
C27 C26 H26 108.4
C25 C26 H26 108.4
P2 C26 H26 108.4
C26 C27 H27A 109.5
C26 C27 H27B 109.5
H27A C27 H27B 109.5
C26 C27 H27C 109.5
H27A C27 H27C 109.5
H27B C27 H27C 109.5
B4 C28 B5 63.8(4)
B4 C28 B3 62.4(4)
B5 C28 B3 116.0(5)
B4 C28 B2 114.8(5)
B5 C28 B2 115.0(5)
B3 C28 B2 63.4(4)
B4 C28 B1 114.5(5)
B5 C28 B1 61.1(5)
B3 C28 B1 116.8(5)
B2 C28 B1 64.3(5)
B4 C28 H28 119(4)
B5 C28 H28 114(4)
B3 C28 H28 121(4)
B2 C28 H28 118(4)
B1 C28 H28 113(4)

loop_
_geom_bond_atom_site_label_1
_geom_bond_atom_site_label_2
_geom_bond_distance
Rh1 C1 1.702(7)
Rh1 N1 2.019(4)
Rh1 P2 2.3344(15)
Rh1 P1 2.3405(16)
P1 C3 1.799(6)
P1 C20 1.822(6)
P1 C17 1.832(6)
P2 C13 1.793(5)
P2 C26 1.840(6)
P2 C23 1.841(6)
N1 C8 1.409(7)
N1 C2 1.425(6)
B1 C28 1.727(9)
B1 B6 1.728(12)
B1 B5 1.739(13)
B1 Cl1 1.765(7)
B1 B7 1.773(11)
B1 B2 1.830(12)
B2 C28 1.711(9)
B2 B8 1.753(10)
B2 B7 1.755(11)
B2 Cl2 1.767(8)
B2 B3 1.792(10)
B3 C28 1.701(9)
B3 B4 1.749(10)
B3 B9 1.762(9)
B3 Cl3 1.768(7)
B3 B8 1.790(9)
B4 C28 1.677(9)
B4 B9 1.750(9)
B4 B10 1.777(10)
B4 B5 1.780(10)
B4 Cl4 1.794(6)
B5 C28 1.692(10)
B5 Cl5 1.769(7)
B5 B10 1.790(11)
B5 B6 1.791(10)
B6 B7 1.750(13)
B6 B11 1.774(10)
B6 Cl6 1.776(8)
B6 B10 1.813(13)
B7 B11 1.755(11)
B7 Cl7 1.787(8)
B7 B8 1.796(10)
B8 B11 1.777(10)
B8 Cl8 1.783(7)
B8 B9 1.806(9)
B9 B10 1.775(10)
B9 Cl9 1.788(7)
B9 B11 1.812(10)
B10 Cl10 1.777(8)
B10 B11 1.810(10)
B11 Cl11 1.777(7)
C1 F1 1.257(8)
C2 C7 1.391(8)
C2 C3 1.405(7)
C3 C4 1.402(7)
C4 C5 1.383(9)
C4 H4 0.9300
C5 C6 1.381(9)
C5 C14 1.508(9)
C6 C7 1.397(9)
C6 H6 0.9300
C7 H7 0.9300
C8 C9 1.384(8)
C8 C13 1.431(7)
C9 C10 1.378(8)
C9 H9 0.9300
C10 C11 1.385(9)
C10 H10 0.9300
C11 C12 1.399(8)
C11 C15 1.509(8)
C12 C13 1.390(7)
C12 H12 0.9300
C14 H14A 0.9600
C14 H14B 0.9600
C14 H14C 0.9600
C15 H15A 0.9600
C15 H15B 0.9600
C15 H15C 0.9600
C16 C17 1.528(8)
C16 H16A 0.9600
C16 H16B 0.9600
C16 H16C 0.9600
C17 C18 1.523(8)
C17 H17 0.9800
C18 H18A 0.9600
C18 H18B 0.9600
C18 H18C 0.9600
C19 C20 1.535(10)
C19 H19A 0.9600
C19 H19B 0.9600
C19 H19C 0.9600
C20 C21 1.538(10)
C20 H20 0.9800
C21 H21A 0.9600
C21 H21B 0.9600
C21 H21C 0.9600
C22 C23 1.514(9)
C22 H22A 0.9600
C22 H22B 0.9600
C22 H22C 0.9600
C23 C24 1.540(9)
C23 H23 0.9800
C24 H24A 0.9600
C24 H24B 0.9600
C24 H24C 0.9600
C25 C26 1.532(10)
C25 H25A 0.9600
C25 H25B 0.9600
C25 H25C 0.9600
C26 C27 1.519(10)
C26 H26 0.9800
C27 H27A 0.9600
C27 H27B 0.9600
C27 H27C 0.9600
C28 H28 0.89(6)
